data_7209752
loop_
_publ_author_name
'Feng, Qi'
'Wang, Mingliang'
'Dong, Baoli'
'Xu, Chunxiang'
'Zhao, Jing'
'Zhang, Hongjuan'

_publ_section_title
;
 Tuning solid-state fluorescence of pyrene derivatives via a cocrystal
 strategy
;
_journal_issue 18
_journal_name_full CrystEngComm
_journal_page_first 3623
_journal_paper_doi 10.1039/c3ce27102a
_journal_volume 15
_journal_year 2013
_chemical_formula_sum 'C38 H30 N2 O3'
_chemical_formula_weight 562.64
_chemical_name_systematic
;
1-(5-(pyren-1-yl)-3-(4-methoxyphenyl)-4,5-dihydropyrazol-
1-yl)ethanone-2-naphthol co-crystal
;
_space_group_IT_number 4
_symmetry_cell_setting monoclinic
_symmetry_space_group_name_Hall 'P 2yb'
_symmetry_space_group_name_H-M 'P 1 21 1'
_atom_sites_solution_hydrogens geom
_atom_sites_solution_primary direct
_atom_sites_solution_secondary difmap
_audit_creation_method SHELXL-97
_cell_angle_alpha 90.00
_cell_angle_beta 92.60(3)
_cell_angle_gamma 90.00
_cell_formula_units_Z 2
_cell_length_a 10.133(2)
_cell_length_b 8.7760(18)
_cell_length_c 16.458(3)
_cell_measurement_reflns_used 25
_cell_measurement_temperature 293(2)
_cell_measurement_theta_max 13
_cell_measurement_theta_min 9
_cell_volume 1462.1(5)
_computing_structure_refinement 'SHELXL-97 (Sheldrick, 1997)'
_computing_structure_solution 'SHELXS-97 (Sheldrick, 1990)'
_diffrn_ambient_temperature 293(2)
_diffrn_measured_fraction_theta_full 0.999
_diffrn_measured_fraction_theta_max 0.999
_diffrn_measurement_device_type 'Nonius CAD4'
_diffrn_measurement_method \w/2\q
_diffrn_radiation_monochromator graphite
_diffrn_radiation_source 'fine-focus sealed tube'
_diffrn_radiation_type MoK\a
_diffrn_radiation_wavelength 0.71073
_diffrn_reflns_av_R_equivalents 0.0000
_diffrn_reflns_av_sigmaI/netI 0.0765
_diffrn_reflns_limit_h_max 12
_diffrn_reflns_limit_h_min -12
_diffrn_reflns_limit_k_max 10
_diffrn_reflns_limit_k_min -10
_diffrn_reflns_limit_l_max 19
_diffrn_reflns_limit_l_min 0
_diffrn_reflns_number 5361
_diffrn_reflns_theta_full 25.39
_diffrn_reflns_theta_max 25.39
_diffrn_reflns_theta_min 1.24
_diffrn_standards_decay_% 1
_diffrn_standards_interval_count 200
_diffrn_standards_interval_time 2h
_diffrn_standards_number 3
_exptl_absorpt_coefficient_mu 0.081
_exptl_absorpt_correction_T_max 0.9919
_exptl_absorpt_correction_T_min 0.9761
_exptl_absorpt_correction_type psi-scan
_exptl_crystal_density_diffrn 1.278
_exptl_crystal_density_method 'not measured'
_exptl_crystal_F_000 592
_exptl_crystal_size_max 0.30
_exptl_crystal_size_mid 0.20
_exptl_crystal_size_min 0.10
_refine_diff_density_max 0.144
_refine_diff_density_min -0.133
_refine_diff_density_rms 0.036
_refine_ls_abs_structure_details 'Flack H D (1983), Acta Cryst. A39, 876-881'
_refine_ls_abs_structure_Flack -1(2)
_refine_ls_extinction_method none
_refine_ls_goodness_of_fit_ref 1.002
_refine_ls_hydrogen_treatment mixed
_refine_ls_matrix_type full
_refine_ls_number_parameters 388
_refine_ls_number_reflns 5361
_refine_ls_number_restraints 1
_refine_ls_restrained_S_all 1.002
_refine_ls_R_factor_all 0.1318
_refine_ls_R_factor_gt 0.0651
_refine_ls_shift/su_max 0.000
_refine_ls_shift/su_mean 0.000
_refine_ls_structure_factor_coef Fsqd
_refine_ls_weighting_details 'calc w=1/[\s^2^(Fo^2^)+(0.0400P)^2^+0.0000P] where P=(Fo^2^+2Fc^2^)/3'
_refine_ls_weighting_scheme calc
_refine_ls_wR_factor_gt 0.1142
_refine_ls_wR_factor_ref 0.1343
_reflns_number_gt 2684
_reflns_number_total 5361
_reflns_threshold_expression >2sigma(I)
_cod_data_source_file c3ce27102a.txt
_cod_data_source_block x
_cod_depositor_comments
;
The following automatic conversions were performed:

'_symmetry_cell_setting' value 'Monoclinic' changed to 'monoclinic'
according to /home/saulius/struct/CIF-dictionaries/cif_core.dic
dictionary named 'cif_core.dic' version 2.4.2 from 2011-04-26.

Automatic conversion script
Id: cif_fix_values 1891 2012-01-12 08:04:46Z andrius 
;
_cod_original_sg_symbol_H-M P21
_cod_database_code 7209752

loop_
_symmetry_equiv_pos_as_xyz
'x, y, z'
'-x, y+1/2, -z'

loop_
_atom_site_label
_atom_site_type_symbol
_atom_site_fract_x
_atom_site_fract_y
_atom_site_fract_z
_atom_site_U_iso_or_equiv
_atom_site_adp_type
_atom_site_occupancy
_atom_site_symmetry_multiplicity
_atom_site_calc_flag
_atom_site_refinement_flags
C1 C 0.4615(4) 0.9364(4) 1.0862(2) 0.0551(11) Uani 1 1 d .
N2 N 0.7533(4) 0.9756(4) 0.8647(2) 0.0669(10) Uani 1 1 d .
O1 O 0.7565(3) 1.2068(3) 1.03909(18) 0.0831(10) Uani 1 1 d .
O2 O 0.6771(4) 0.5864(4) 0.53933(19) 0.1043(12) Uani 1 1 d .
N1 N 0.7180(4) 1.0417(4) 0.9376(2) 0.0674(10) Uani 1 1 d .
C2 C 0.3453(5) 1.0214(5) 1.0593(3) 0.0658(12) Uani 1 1 d .
H2A H 0.3447 1.0740 1.0102 0.079 Uiso 1 1 calc R
C3 C 0.2369(5) 1.0253(5) 1.1050(3) 0.0783(14) Uani 1 1 d .
H3A H 0.1643 1.0831 1.0870 0.094 Uiso 1 1 calc R
O3 O 0.1541(3) 0.9171(4) 0.8559(2) 0.0884(10) Uani 1 1 d .
H3B H 0.1813 0.8530 0.8888 0.133 Uiso 1 1 calc R
C4 C 0.2309(5) 0.9440(6) 1.1792(3) 0.0777(14) Uani 1 1 d .
C5 C 0.3402(5) 0.8563(5) 1.2055(3) 0.0663(12) Uani 1 1 d .
C6 C 0.4556(5) 0.8568(4) 1.1602(2) 0.0553(11) Uani 1 1 d .
C7 C 0.1165(6) 0.9455(7) 1.2231(4) 0.110(2) Uani 1 1 d .
H7A H 0.0440 1.0040 1.2058 0.132 Uiso 1 1 calc R
C8 C 0.1129(8) 0.8584(9) 1.2927(5) 0.133(3) Uani 1 1 d .
H8A H 0.0372 0.8597 1.3227 0.159 Uiso 1 1 calc R
C9 C 0.2172(9) 0.7702(8) 1.3189(4) 0.126(3) Uani 1 1 d .
H9A H 0.2104 0.7103 1.3651 0.151 Uiso 1 1 calc R
C10 C 0.3342(7) 0.7687(6) 1.2772(3) 0.0855(16) Uani 1 1 d .
C11 C 0.4456(8) 0.6848(6) 1.3038(3) 0.1002(19) Uani 1 1 d .
H11A H 0.4411 0.6263 1.3507 0.120 Uiso 1 1 calc R
C12 C 0.5594(6) 0.6854(6) 1.2639(3) 0.0869(15) Uani 1 1 d .
H12A H 0.6326 0.6314 1.2843 0.104 Uiso 1 1 calc R
C13 C 0.5659(5) 0.7703(5) 1.1898(3) 0.0655(12) Uani 1 1 d .
C14 C 0.6780(5) 0.7690(5) 1.1448(3) 0.0721(13) Uani 1 1 d .
H14A H 0.7516 0.7142 1.1638 0.086 Uiso 1 1 calc R
C15 C 0.6829(4) 0.8475(5) 1.0723(3) 0.0658(12) Uani 1 1 d .
H15A H 0.7594 0.8437 1.0432 0.079 Uiso 1 1 calc R
C16 C 0.5766(4) 0.9314(4) 1.0421(2) 0.0545(10) Uani 1 1 d .
C17 C 0.5830(4) 1.0096(5) 0.9606(2) 0.0601(11) Uani 1 1 d .
H17A H 0.5319 1.1044 0.9608 0.072 Uiso 1 1 calc R
C18 C 0.5338(4) 0.9089(5) 0.8888(2) 0.0606(11) Uani 1 1 d .
H18A H 0.5089 0.8084 0.9073 0.073 Uiso 1 1 calc R
H18B H 0.4590 0.9551 0.8594 0.073 Uiso 1 1 calc R
C19 C 0.6518(5) 0.9009(5) 0.8370(3) 0.0608(11) Uani 1 1 d .
C20 C 0.7977(5) 1.1431(5) 0.9782(3) 0.0673(12) Uani 1 1 d .
C21 C 0.9331(4) 1.1656(6) 0.9487(3) 0.0897(16) Uani 1 1 d .
H21A H 0.9796 1.2386 0.9827 0.135 Uiso 1 1 calc R
H21B H 0.9274 1.2022 0.8937 0.135 Uiso 1 1 calc R
H21C H 0.9798 1.0703 0.9508 0.135 Uiso 1 1 calc R
C22 C 0.6556(4) 0.8202(5) 0.7589(3) 0.0585(11) Uani 1 1 d .
C23 C 0.5475(5) 0.7409(5) 0.7280(3) 0.0730(13) Uani 1 1 d .
H23A H 0.4707 0.7408 0.7568 0.088 Uiso 1 1 calc R
C24 C 0.5494(5) 0.6604(6) 0.6546(3) 0.0774(14) Uani 1 1 d .
H24A H 0.4749 0.6075 0.6352 0.093 Uiso 1 1 calc R
C25 C 0.6627(6) 0.6607(6) 0.6116(3) 0.0803(14) Uani 1 1 d .
C26 C 0.7717(5) 0.7389(6) 0.6422(3) 0.0893(16) Uani 1 1 d .
H26A H 0.8486 0.7389 0.6134 0.107 Uiso 1 1 calc R
C27 C 0.7693(5) 0.8173(6) 0.7148(3) 0.0785(14) Uani 1 1 d .
H27A H 0.8444 0.8687 0.7344 0.094 Uiso 1 1 calc R
C28 C 0.5727(5) 0.4913(7) 0.5098(3) 0.108(2) Uani 1 1 d .
H28A H 0.5959 0.4459 0.4593 0.161 Uiso 1 1 calc R
H28B H 0.4939 0.5510 0.5012 0.161 Uiso 1 1 calc R
H28C H 0.5576 0.4127 0.5488 0.161 Uiso 1 1 calc R
C29 C 0.1529(4) 0.8576(6) 0.7800(3) 0.0726(13) Uani 1 1 d .
C30 C 0.1161(4) 0.9573(6) 0.7161(3) 0.0840(15) Uani 1 1 d .
H30A H 0.0927 1.0573 0.7274 0.101 Uiso 1 1 calc R
C31 C 0.1148(5) 0.9084(7) 0.6385(4) 0.0935(17) Uani 1 1 d .
H31A H 0.0920 0.9768 0.5971 0.112 Uiso 1 1 calc R
C32 C 0.1465(5) 0.7571(7) 0.6176(3) 0.0761(14) Uani 1 1 d .
C33 C 0.1423(6) 0.7012(10) 0.5381(4) 0.110(2) Uani 1 1 d .
H33A H 0.1184 0.7663 0.4953 0.132 Uiso 1 1 calc R
C34 C 0.1724(6) 0.5544(10) 0.5219(4) 0.116(2) Uani 1 1 d .
H34A H 0.1673 0.5198 0.4684 0.139 Uiso 1 1 calc R
C35 C 0.2112(5) 0.4544(7) 0.5843(4) 0.1061(18) Uani 1 1 d .
H35A H 0.2337 0.3541 0.5730 0.127 Uiso 1 1 calc R
C36 C 0.2152(5) 0.5073(7) 0.6626(3) 0.0929(16) Uani 1 1 d .
H36A H 0.2405 0.4409 0.7045 0.112 Uiso 1 1 calc R
C37 C 0.1829(4) 0.6570(6) 0.6819(3) 0.0694(12) Uani 1 1 d .
C38 C 0.1863(4) 0.7126(6) 0.7625(3) 0.0718(13) Uani 1 1 d .
H38A H 0.2122 0.6474 0.8048 0.086 Uiso 1 1 calc R

loop_
_atom_site_aniso_label
_atom_site_aniso_U_11
_atom_site_aniso_U_22
_atom_site_aniso_U_33
_atom_site_aniso_U_23
_atom_site_aniso_U_13
_atom_site_aniso_U_12
C1 0.071(3) 0.041(2) 0.054(3) -0.004(2) 0.007(2) -0.001(2)
N2 0.076(3) 0.069(3) 0.056(2) -0.005(2) 0.012(2) -0.010(2)
O1 0.113(3) 0.068(2) 0.068(2) -0.0093(17) 0.0037(19) -0.0095(19)
O2 0.119(3) 0.122(3) 0.073(2) -0.028(2) 0.016(2) -0.002(3)
N1 0.076(3) 0.065(2) 0.062(2) -0.004(2) 0.006(2) -0.016(2)
C2 0.076(3) 0.057(3) 0.064(3) -0.001(2) -0.001(3) 0.005(3)
C3 0.066(3) 0.082(4) 0.088(4) -0.010(3) 0.014(3) 0.007(3)
O3 0.092(2) 0.080(2) 0.092(2) 0.006(2) -0.005(2) 0.008(2)
C4 0.095(4) 0.067(3) 0.074(3) -0.016(3) 0.036(3) -0.004(3)
C5 0.094(4) 0.048(3) 0.058(3) -0.014(2) 0.016(3) -0.011(3)
C6 0.079(3) 0.044(2) 0.043(2) -0.004(2) 0.000(2) -0.003(2)
C7 0.119(5) 0.096(5) 0.119(5) -0.009(4) 0.047(4) -0.004(4)
C8 0.145(7) 0.113(6) 0.147(7) -0.024(5) 0.080(6) -0.025(5)
C9 0.191(8) 0.105(5) 0.088(4) -0.004(4) 0.070(5) -0.016(5)
C10 0.133(5) 0.063(3) 0.061(3) -0.006(3) 0.022(4) -0.013(4)
C11 0.163(6) 0.081(4) 0.057(3) 0.013(3) 0.003(4) -0.019(5)
C12 0.122(5) 0.075(3) 0.063(3) 0.011(3) -0.004(3) -0.007(3)
C13 0.089(4) 0.056(3) 0.051(3) -0.001(2) -0.005(3) -0.008(3)
C14 0.081(4) 0.060(3) 0.074(3) 0.004(3) -0.016(3) 0.005(3)
C15 0.072(3) 0.055(3) 0.070(3) 0.003(3) 0.005(3) -0.001(3)
C16 0.072(3) 0.043(2) 0.047(2) 0.001(2) -0.001(2) 0.000(2)
C17 0.069(3) 0.052(3) 0.060(3) 0.001(2) 0.008(2) 0.000(2)
C18 0.066(3) 0.060(3) 0.056(3) 0.002(2) 0.008(2) 0.005(2)
C19 0.075(3) 0.053(3) 0.054(3) 0.002(2) 0.007(2) 0.005(2)
C20 0.081(3) 0.058(3) 0.063(3) 0.011(3) 0.000(3) -0.001(3)
C21 0.079(4) 0.097(4) 0.092(4) -0.002(3) -0.010(3) -0.018(3)
C22 0.053(3) 0.056(3) 0.067(3) 0.000(2) 0.006(2) -0.002(2)
C23 0.067(3) 0.081(4) 0.071(3) 0.000(3) 0.010(3) -0.002(3)
C24 0.077(3) 0.090(4) 0.064(3) -0.010(3) -0.001(3) -0.011(3)
C25 0.090(4) 0.089(4) 0.062(3) -0.012(3) 0.010(3) -0.003(3)
C26 0.086(4) 0.113(5) 0.070(3) -0.010(3) 0.025(3) -0.009(3)
C27 0.076(4) 0.088(4) 0.072(3) -0.019(3) 0.016(3) -0.012(3)
C28 0.115(4) 0.126(5) 0.080(3) -0.034(4) -0.019(3) -0.003(4)
C29 0.066(3) 0.072(4) 0.079(4) 0.015(3) 0.001(3) -0.002(3)
C30 0.072(3) 0.083(4) 0.096(4) 0.016(3) -0.009(3) -0.001(3)
C31 0.081(4) 0.106(5) 0.093(4) 0.035(4) -0.012(3) -0.001(4)
C32 0.062(3) 0.098(4) 0.068(3) 0.017(3) 0.000(3) -0.009(3)
C33 0.107(5) 0.146(7) 0.076(4) 0.016(4) -0.001(3) -0.014(5)
C34 0.118(5) 0.155(7) 0.074(4) 0.002(5) 0.005(4) -0.019(5)
C35 0.113(5) 0.113(5) 0.094(4) -0.011(4) 0.017(4) -0.004(4)
C36 0.103(4) 0.096(4) 0.081(4) -0.001(3) 0.016(3) 0.001(3)
C37 0.054(3) 0.083(4) 0.071(3) 0.011(3) 0.002(2) -0.004(3)
C38 0.072(3) 0.074(4) 0.068(3) 0.016(3) -0.002(2) 0.003(3)

loop_
_atom_type_symbol
_atom_type_description
_atom_type_scat_dispersion_real
_atom_type_scat_dispersion_imag
_atom_type_scat_source
C C 0.0033 0.0016 'International Tables Vol C Tables 4.2.6.8 and 6.1.1.4'
H H 0.0000 0.0000 'International Tables Vol C Tables 4.2.6.8 and 6.1.1.4'
N N 0.0061 0.0033 'International Tables Vol C Tables 4.2.6.8 and 6.1.1.4'
O O 0.0106 0.0060 'International Tables Vol C Tables 4.2.6.8 and 6.1.1.4'

loop_
_geom_angle_atom_site_label_1
_geom_angle_atom_site_label_2
_geom_angle_atom_site_label_3
_geom_angle
C16 C1 C6 120.1(4)
C16 C1 C2 122.9(4)
C6 C1 C2 117.1(4)
C19 N2 N1 106.6(3)
C25 O2 C28 118.1(4)
C20 N1 N2 121.8(4)
C20 N1 C17 122.8(4)
N2 N1 C17 115.0(3)
C3 C2 C1 120.7(4)
C3 C2 H2A 119.6
C1 C2 H2A 119.6
C2 C3 C4 122.1(5)
C2 C3 H3A 119.0
C4 C3 H3A 119.0
C29 O3 H3B 109.5
C7 C4 C5 120.7(5)
C7 C4 C3 120.7(6)
C5 C4 C3 118.5(4)
C4 C5 C10 119.5(5)
C4 C5 C6 119.8(4)
C10 C5 C6 120.7(5)
C1 C6 C5 121.7(4)
C1 C6 C13 119.9(4)
C5 C6 C13 118.3(4)
C8 C7 C4 118.6(6)
C8 C7 H7A 120.7
C4 C7 H7A 120.7
C9 C8 C7 121.8(7)
C9 C8 H8A 119.1
C7 C8 H8A 119.1
C8 C9 C10 120.9(7)
C8 C9 H9A 119.6
C10 C9 H9A 119.6
C9 C10 C11 122.7(6)
C9 C10 C5 118.4(6)
C11 C10 C5 118.9(6)
C12 C11 C10 122.6(5)
C12 C11 H11A 118.7
C10 C11 H11A 118.7
C11 C12 C13 119.3(5)
C11 C12 H12A 120.4
C13 C12 H12A 120.4
C14 C13 C6 118.3(4)
C14 C13 C12 121.5(5)
C6 C13 C12 120.3(5)
C15 C14 C13 121.4(4)
C15 C14 H14A 119.3
C13 C14 H14A 119.3
C16 C15 C14 121.3(4)
C16 C15 H15A 119.3
C14 C15 H15A 119.3
C15 C16 C1 119.0(4)
C15 C16 C17 119.9(4)
C1 C16 C17 121.0(4)
N1 C17 C16 113.3(4)
N1 C17 C18 100.7(3)
C16 C17 C18 113.3(3)
N1 C17 H17A 109.7
C16 C17 H17A 109.7
C18 C17 H17A 109.7
C19 C18 C17 103.0(3)
C19 C18 H18A 111.2
C17 C18 H18A 111.2
C19 C18 H18B 111.2
C17 C18 H18B 111.2
H18A C18 H18B 109.1
N2 C19 C22 120.2(4)
N2 C19 C18 114.8(4)
C22 C19 C18 124.9(4)
O1 C20 N1 118.7(4)
O1 C20 C21 123.6(5)
N1 C20 C21 117.6(4)
C20 C21 H21A 109.5
C20 C21 H21B 109.5
H21A C21 H21B 109.5
C20 C21 H21C 109.5
H21A C21 H21C 109.5
H21B C21 H21C 109.5
C23 C22 C27 117.5(4)
C23 C22 C19 121.0(4)
C27 C22 C19 121.4(4)
C22 C23 C24 122.2(5)
C22 C23 H23A 118.9
C24 C23 H23A 118.9
C25 C24 C23 119.1(5)
C25 C24 H24A 120.4
C23 C24 H24A 120.4
O2 C25 C24 124.8(5)
O2 C25 C26 116.1(5)
C24 C25 C26 119.2(4)
C25 C26 C27 121.3(5)
C25 C26 H26A 119.3
C27 C26 H26A 119.3
C26 C27 C22 120.6(5)
C26 C27 H27A 119.7
C22 C27 H27A 119.7
O2 C28 H28A 109.5
O2 C28 H28B 109.5
H28A C28 H28B 109.5
O2 C28 H28C 109.5
H28A C28 H28C 109.5
H28B C28 H28C 109.5
C38 C29 O3 124.7(5)
C38 C29 C30 119.1(5)
O3 C29 C30 116.2(5)
C31 C30 C29 120.1(5)
C31 C30 H30A 119.9
C29 C30 H30A 119.9
C30 C31 C32 122.6(5)
C30 C31 H31A 118.7
C32 C31 H31A 118.7
C33 C32 C37 118.7(6)
C33 C32 C31 124.1(6)
C37 C32 C31 117.2(5)
C34 C33 C32 121.4(7)
C34 C33 H33A 119.3
C32 C33 H33A 119.3
C33 C34 C35 120.8(6)
C33 C34 H34A 119.6
C35 C34 H34A 119.6
C36 C35 C34 118.4(6)
C36 C35 H35A 120.8
C34 C35 H35A 120.8
C35 C36 C37 122.5(5)
C35 C36 H36A 118.8
C37 C36 H36A 118.8
C36 C37 C32 118.1(5)
C36 C37 C38 122.9(5)
C32 C37 C38 118.9(5)
C29 C38 C37 122.0(5)
C29 C38 H38A 119.0
C37 C38 H38A 119.0

loop_
_geom_bond_atom_site_label_1
_geom_bond_atom_site_label_2
_geom_bond_distance
C1 C16 1.402(5)
C1 C6 1.408(5)
C1 C2 1.446(5)
N2 C19 1.286(5)
N2 N1 1.394(4)
O1 C20 1.237(5)
O2 C25 1.370(5)
O2 C28 1.416(5)
N1 C20 1.357(5)
N1 C17 1.463(5)
C2 C3 1.360(5)
C2 H2A 0.9300
C3 C4 1.419(6)
C3 H3A 0.9300
O3 C29 1.353(5)
O3 H3B 0.8200
C4 C7 1.393(6)
C4 C5 1.401(6)
C5 C10 1.412(6)
C5 C6 1.414(6)
C6 C13 1.419(6)
C7 C8 1.379(8)
C7 H7A 0.9300
C8 C9 1.364(8)
C8 H8A 0.9300
C9 C10 1.396(8)
C9 H9A 0.9300
C10 C11 1.401(7)
C11 C12 1.353(7)
C11 H11A 0.9300
C12 C13 1.433(6)
C12 H12A 0.9300
C13 C14 1.383(6)
C14 C15 1.381(5)
C14 H14A 0.9300
C15 C16 1.378(5)
C15 H15A 0.9300
C16 C17 1.511(5)
C17 C18 1.540(5)
C17 H17A 0.9800
C18 C19 1.501(5)
C18 H18A 0.9700
C18 H18B 0.9700
C19 C22 1.469(5)
C20 C21 1.489(6)
C21 H21A 0.9600
C21 H21B 0.9600
C21 H21C 0.9600
C22 C23 1.376(5)
C22 C27 1.390(5)
C23 C24 1.400(6)
C23 H23A 0.9300
C24 C25 1.376(6)
C24 H24A 0.9300
C25 C26 1.376(6)
C26 C27 1.380(6)
C26 H26A 0.9300
C27 H27A 0.9300
C28 H28A 0.9600
C28 H28B 0.9600
C28 H28C 0.9600
C29 C38 1.351(6)
C29 C30 1.406(6)
C30 C31 1.346(6)
C30 H30A 0.9300
C31 C32 1.412(7)
C31 H31A 0.9300
C32 C33 1.397(7)
C32 C37 1.411(6)
C33 C34 1.353(8)
C33 H33A 0.9300
C34 C35 1.395(8)
C34 H34A 0.9300
C35 C36 1.368(7)
C35 H35A 0.9300
C36 C37 1.395(6)
C36 H36A 0.9300
C37 C38 1.412(6)
C38 H38A 0.9300

loop_
_geom_torsion_atom_site_label_1
_geom_torsion_atom_site_label_2
_geom_torsion_atom_site_label_3
_geom_torsion_atom_site_label_4
_geom_torsion
C19 N2 N1 C20 -172.3(4)
C19 N2 N1 C17 -0.1(5)
C16 C1 C2 C3 -178.7(4)
C6 C1 C2 C3 1.2(6)
C1 C2 C3 C4 -1.7(7)
C2 C3 C4 C7 -177.5(5)
C2 C3 C4 C5 -0.6(7)
C7 C4 C5 C10 -0.1(7)
C3 C4 C5 C10 -177.0(4)
C7 C4 C5 C6 -179.8(4)
C3 C4 C5 C6 3.3(6)
C16 C1 C6 C5 -178.6(4)
C2 C1 C6 C5 1.6(5)
C16 C1 C6 C13 -0.6(5)
C2 C1 C6 C13 179.6(4)
C4 C5 C6 C1 -3.9(6)
C10 C5 C6 C1 176.4(4)
C4 C5 C6 C13 178.1(4)
C10 C5 C6 C13 -1.6(6)
C5 C4 C7 C8 -0.2(8)
C3 C4 C7 C8 176.6(5)
C4 C7 C8 C9 -0.8(9)
C7 C8 C9 C10 2.1(11)
C8 C9 C10 C11 177.3(6)
C8 C9 C10 C5 -2.3(9)
C4 C5 C10 C9 1.3(7)
C6 C5 C10 C9 -179.0(5)
C4 C5 C10 C11 -178.3(4)
C6 C5 C10 C11 1.4(6)
C9 C10 C11 C12 -179.0(5)
C5 C10 C11 C12 0.7(8)
C10 C11 C12 C13 -2.4(8)
C1 C6 C13 C14 1.0(6)
C5 C6 C13 C14 179.0(4)
C1 C6 C13 C12 -178.2(4)
C5 C6 C13 C12 -0.2(6)
C11 C12 C13 C14 -177.0(5)
C11 C12 C13 C6 2.1(7)
C6 C13 C14 C15 -1.0(6)
C12 C13 C14 C15 178.2(4)
C13 C14 C15 C16 0.6(6)
C14 C15 C16 C1 -0.2(6)
C14 C15 C16 C17 -177.0(4)
C6 C1 C16 C15 0.2(6)
C2 C1 C16 C15 180.0(4)
C6 C1 C16 C17 177.0(4)
C2 C1 C16 C17 -3.2(6)
C20 N1 C17 C16 -66.7(5)
N2 N1 C17 C16 121.2(4)
C20 N1 C17 C18 172.0(4)
N2 N1 C17 C18 -0.1(4)
C15 C16 C17 N1 -24.4(5)
C1 C16 C17 N1 158.8(3)
C15 C16 C17 C18 89.5(5)
C1 C16 C17 C18 -87.3(5)
N1 C17 C18 C19 0.2(4)
C16 C17 C18 C19 -121.1(4)
N1 N2 C19 C22 178.4(3)
N1 N2 C19 C18 0.3(5)
C17 C18 C19 N2 -0.4(5)
C17 C18 C19 C22 -178.4(4)
N2 N1 C20 O1 174.5(4)
C17 N1 C20 O1 2.9(6)
N2 N1 C20 C21 -8.5(6)
C17 N1 C20 C21 180.0(4)
N2 C19 C22 C23 -179.4(4)
C18 C19 C22 C23 -1.5(6)
N2 C19 C22 C27 2.5(6)
C18 C19 C22 C27 -179.6(4)
C27 C22 C23 C24 -0.5(6)
C19 C22 C23 C24 -178.6(4)
C22 C23 C24 C25 -0.2(7)
C28 O2 C25 C24 -5.9(7)
C28 O2 C25 C26 173.4(4)
C23 C24 C25 O2 179.9(4)
C23 C24 C25 C26 0.6(7)
O2 C25 C26 C27 -179.6(4)
C24 C25 C26 C27 -0.3(8)
C25 C26 C27 C22 -0.4(8)
C23 C22 C27 C26 0.8(7)
C19 C22 C27 C26 178.9(4)
C38 C29 C30 C31 -0.2(7)
O3 C29 C30 C31 178.7(4)
C29 C30 C31 C32 1.4(7)
C30 C31 C32 C33 178.0(5)
C30 C31 C32 C37 -1.1(7)
C37 C32 C33 C34 -0.1(8)
C31 C32 C33 C34 -179.2(6)
C32 C33 C34 C35 -1.2(10)
C33 C34 C35 C36 1.4(9)
C34 C35 C36 C37 -0.3(8)
C35 C36 C37 C32 -0.9(8)
C35 C36 C37 C38 179.7(5)
C33 C32 C37 C36 1.1(6)
C31 C32 C37 C36 -179.7(5)
C33 C32 C37 C38 -179.5(4)
C31 C32 C37 C38 -0.3(6)
O3 C29 C38 C37 179.9(4)
C30 C29 C38 C37 -1.2(7)
C36 C37 C38 C29 -179.1(5)
C32 C37 C38 C29 1.5(6)
